data_2201075
loop_
_publ_author_name
'Jia, Xian'
'Li, Xingshu'
'Zhou, Zhongyuan'
'You, Song'
'Chen, Yubin'
'Yao, Xinsheng'

_publ_section_title
;
 <i>N</i>-Acetyl-<i>N</i>-[1-(2-naphthalenyl)ethenyl]acetamide
;
_journal_issue 4
_journal_name_full 'Acta Crystallographica Section E'
_journal_page_first o438
_journal_page_last o439
_journal_paper_doi 10.1107/S160053680200466X
_journal_volume 58
_journal_year 2002
_chemical_formula_iupac 'C16 H15 N O2'
_chemical_formula_moiety 'C16 H15 N O2'
_chemical_formula_sum 'C16 H15 N O2'
_chemical_formula_weight 253.29
_chemical_name_systematic
;
N-acetyl-N-[1-(2-naphthalenyl)ethenyl]-acetamide
;
_space_group_IT_number 61
_symmetry_cell_setting orthorhombic
_symmetry_space_group_name_Hall '-P 2ac 2ab'
_symmetry_space_group_name_H-M 'P b c a'
_atom_sites_solution_hydrogens geom
_atom_sites_solution_primary direct
_atom_sites_solution_secondary difmap
_cell_angle_alpha 90.00
_cell_angle_beta 90.00
_cell_angle_gamma 90.00
_cell_formula_units_Z 8
_cell_length_a 8.9909(17)
_cell_length_b 14.814(3)
_cell_length_c 20.469(4)
_cell_measurement_reflns_used 2575
_cell_measurement_temperature 294(2)
_cell_measurement_theta_max 27.5
_cell_measurement_theta_min 1
_cell_volume 2726.3(9)
_computing_cell_refinement SMART
_computing_data_collection 'SMART (Bruker, 1995)'
_computing_data_reduction 'SHELXTL (Bruker, 1995)'
_computing_molecular_graphics SHELXTL
_computing_publication_material SHELXTL
_computing_structure_refinement 'SHELXL97 (Sheldrick, 1997)'
_computing_structure_solution 'SHELXS97 (Sheldrick, 1990)'
_diffrn_ambient_temperature 294(2)
_diffrn_measured_fraction_theta_full 0.995
_diffrn_measured_fraction_theta_max 0.995
_diffrn_measurement_device_type 'Bruker CCD area-detector'
_diffrn_measurement_method '\f and \w'
_diffrn_radiation_monochromator graphite
_diffrn_radiation_source 'fine-focus sealed tube'
_diffrn_radiation_type MoK\a
_diffrn_radiation_wavelength 0.71073
_diffrn_reflns_av_R_equivalents 0.102
_diffrn_reflns_av_sigmaI/netI 0.1347
_diffrn_reflns_limit_h_max 11
_diffrn_reflns_limit_h_min -10
_diffrn_reflns_limit_k_max 19
_diffrn_reflns_limit_k_min -19
_diffrn_reflns_limit_l_max 26
_diffrn_reflns_limit_l_min -25
_diffrn_reflns_number 17598
_diffrn_reflns_theta_full 27.68
_diffrn_reflns_theta_max 27.68
_diffrn_reflns_theta_min 2.83
_diffrn_standards_decay_% 0
_diffrn_standards_number 0
_exptl_absorpt_coefficient_mu 0.082
_exptl_absorpt_correction_T_max 0.982
_exptl_absorpt_correction_T_min 0.976
_exptl_absorpt_correction_type empirical
_exptl_absorpt_process_details '(SADABS; Sheldrick, 1996)'
_exptl_crystal_colour colorless
_exptl_crystal_density_diffrn 1.234
_exptl_crystal_density_method 'not measured'
_exptl_crystal_description block
_exptl_crystal_F_000 1072
_exptl_crystal_size_max 0.30
_exptl_crystal_size_mid 0.24
_exptl_crystal_size_min 0.22
_refine_diff_density_max 0.19
_refine_diff_density_min -0.18
_refine_ls_extinction_method none
_refine_ls_goodness_of_fit_ref 0.96
_refine_ls_hydrogen_treatment constr
_refine_ls_matrix_type full
_refine_ls_number_parameters 174
_refine_ls_number_reflns 3172
_refine_ls_number_restraints 0
_refine_ls_restrained_S_all 0.96
_refine_ls_R_factor_all 0.192
_refine_ls_R_factor_gt 0.047
_refine_ls_shift/su_max <0.001
_refine_ls_shift/su_mean <0.001
_refine_ls_structure_factor_coef Fsqd
_refine_ls_weighting_details 'calc w=1/[\s^2^(Fo^2^)+(0.056P)^2^] where P = (Fo^2^+2Fc^2^)/3'
_refine_ls_weighting_scheme calc
_refine_ls_wR_factor_gt 0.107
_refine_ls_wR_factor_ref 0.164
_reflns_number_gt 994
_reflns_number_total 3163
_reflns_threshold_expression I>2\s(I)
_cod_data_source_file ci6098.cif
_cod_data_source_block I
_cod_database_code 2201075
_cod_database_fobs_code 2201075

loop_
_symmetry_equiv_pos_as_xyz
'x, y, z'
'-x+1/2, -y, z+1/2'
'-x, y+1/2, -z+1/2'
'x+1/2, -y+1/2, -z'
'-x, -y, -z'
'x-1/2, y, -z-1/2'
'x, -y-1/2, z-1/2'
'-x-1/2, y-1/2, z'

loop_
_atom_site_label
_atom_site_fract_x
_atom_site_fract_y
_atom_site_fract_z
_atom_site_U_iso_or_equiv
_atom_site_adp_type
_atom_site_calc_flag
_atom_site_refinement_flags
_atom_site_occupancy
_atom_site_disorder_assembly
_atom_site_disorder_group
_atom_site_type_symbol
O1 0.4126(2) 0.19826(15) 0.17199(11) 0.0731(7) Uani d . 1 . . O
O2 0.0942(3) 0.2506(2) 0.03685(13) 0.1058(10) Uani d . 1 . . O
N1 0.2142(3) 0.27378(16) 0.13367(11) 0.0485(7) Uani d . 1 . . N
C1 0.2332(3) 0.3340(2) 0.18906(14) 0.0459(8) Uani d . 1 . . C
C2 0.1585(3) 0.3165(2) 0.24320(16) 0.0683(10) Uani d . 1 . . C
H2A 0.0958 0.2666 0.2451 0.082 Uiso calc R 1 . . H
H2B 0.1687 0.3539 0.2794 0.082 Uiso calc R 1 . . H
C3 0.3378(3) 0.40974(19) 0.17951(14) 0.0432(7) Uani d . 1 . . C
C4 0.3500(3) 0.4776(2) 0.22779(15) 0.0572(9) Uani d . 1 . . C
H4 0.2897 0.4746 0.2646 0.069 Uiso calc R 1 . . H
C5 0.4469(3) 0.5468(2) 0.22179(16) 0.0597(9) Uani d . 1 . . C
H5 0.4519 0.5906 0.2543 0.072 Uiso calc R 1 . . H
C6 0.5409(3) 0.5535(2) 0.16654(16) 0.0504(8) Uani d . 1 . . C
C7 0.6458(4) 0.6239(2) 0.15865(19) 0.0676(10) Uani d . 1 . . C
H7 0.6540 0.6684 0.1905 0.081 Uiso calc R 1 . . H
C8 0.7342(4) 0.6270(3) 0.1052(2) 0.0766(11) Uani d . 1 . . C
H8 0.8022 0.6738 0.1006 0.092 Uiso calc R 1 . . H
C9 0.7245(4) 0.5610(3) 0.05718(18) 0.0787(11) Uani d . 1 . . C
H9 0.7854 0.5642 0.0205 0.094 Uiso calc R 1 . . H
C10 0.6260(3) 0.4915(2) 0.06353(16) 0.0632(10) Uani d . 1 . . C
H10 0.6215 0.4470 0.0316 0.076 Uiso calc R 1 . . H
C11 0.5313(3) 0.4867(2) 0.11799(14) 0.0463(8) Uani d . 1 . . C
C12 0.4278(3) 0.4155(2) 0.12573(14) 0.0450(7) Uani d . 1 . . C
H12 0.4207 0.3715 0.0934 0.054 Uiso calc R 1 . . H
C13 0.3178(4) 0.2018(2) 0.13022(16) 0.0532(8) Uani d . 1 . . C
C14 0.3080(4) 0.1340(2) 0.07716(16) 0.0888(12) Uani d . 1 . . C
H14A 0.3814 0.0879 0.0841 0.133 Uiso calc R 1 . . H
H14B 0.3256 0.1628 0.0359 0.133 Uiso calc R 1 . . H
H14C 0.2107 0.1073 0.0771 0.133 Uiso calc R 1 . . H
C15 0.1037(4) 0.2921(3) 0.08655(19) 0.0679(10) Uani d . 1 . . C
C16 -0.0008(4) 0.3677(3) 0.10267(19) 0.1033(14) Uani d . 1 . . C
H16A -0.0673 0.3775 0.0666 0.155 Uiso calc R 1 . . H
H16B 0.0551 0.4218 0.1108 0.155 Uiso calc R 1 . . H
H16C -0.0572 0.3524 0.1409 0.155 Uiso calc R 1 . . H

loop_
_atom_site_aniso_label
_atom_site_aniso_U_11
_atom_site_aniso_U_22
_atom_site_aniso_U_33
_atom_site_aniso_U_12
_atom_site_aniso_U_13
_atom_site_aniso_U_23
O1 0.0724(16) 0.0616(16) 0.0853(17) 0.0158(13) -0.0159(14) -0.0059(13)
O2 0.103(2) 0.146(3) 0.0683(18) -0.0163(18) -0.0291(15) -0.0115(19)
N1 0.0442(16) 0.0514(17) 0.0499(16) -0.0052(13) -0.0040(12) -0.0024(13)
C1 0.0390(18) 0.046(2) 0.053(2) 0.0035(15) 0.0046(15) -0.0012(16)
C2 0.064(2) 0.065(2) 0.076(2) -0.0083(19) 0.0171(19) -0.0080(19)
C3 0.0381(17) 0.0430(19) 0.0484(19) 0.0052(15) -0.0040(15) -0.0033(15)
C4 0.055(2) 0.057(2) 0.060(2) 0.0034(18) 0.0108(16) -0.0094(18)
C5 0.060(2) 0.047(2) 0.071(2) 0.0016(18) 0.0005(18) -0.0142(18)
C6 0.0385(18) 0.044(2) 0.069(2) 0.0028(16) -0.0098(16) 0.0022(18)
C7 0.058(2) 0.050(2) 0.095(3) -0.007(2) -0.019(2) 0.000(2)
C8 0.050(2) 0.076(3) 0.103(3) -0.012(2) -0.004(2) 0.026(3)
C9 0.059(2) 0.093(3) 0.085(3) -0.009(2) 0.011(2) 0.016(3)
C10 0.053(2) 0.073(3) 0.064(2) 0.001(2) 0.0050(17) 0.0057(19)
C11 0.0384(19) 0.048(2) 0.053(2) -0.0004(16) -0.0026(15) 0.0034(17)
C12 0.0436(18) 0.0438(19) 0.0476(19) 0.0049(16) -0.0011(15) -0.0009(15)
C13 0.052(2) 0.046(2) 0.061(2) -0.0061(18) 0.0053(17) -0.0016(18)
C14 0.102(3) 0.074(3) 0.090(3) -0.009(2) 0.014(2) -0.035(2)
C15 0.055(2) 0.081(3) 0.068(2) -0.013(2) -0.011(2) 0.010(2)
C16 0.064(3) 0.122(4) 0.124(3) 0.021(3) -0.031(2) 0.019(3)

loop_
_atom_type_symbol
_atom_type_description
_atom_type_scat_dispersion_real
_atom_type_scat_dispersion_imag
_atom_type_scat_source
C C 0.0033 0.0016 'International Tables Vol C Tables 4.2.6.8 and 6.1.1.4'
H H 0.0000 0.0000 'International Tables Vol C Tables 4.2.6.8 and 6.1.1.4'
N N 0.0061 0.0033 'International Tables Vol C Tables 4.2.6.8 and 6.1.1.4'
O O 0.0106 0.0060 'International Tables Vol C Tables 4.2.6.8 and 6.1.1.4'

loop_
_geom_angle_atom_site_label_1
_geom_angle_atom_site_label_2
_geom_angle_atom_site_label_3
_geom_angle
C15 N1 C13 125.0(3)
C15 N1 C1 119.9(3)
C13 N1 C1 115.1(2)
C2 C1 N1 118.3(3)
C2 C1 C3 125.7(3)
N1 C1 C3 116.0(2)
C1 C2 H2A 120.0
C1 C2 H2B 120.0
H2A C2 H2B 120.0
C12 C3 C4 118.1(3)
C12 C3 C1 122.0(3)
C4 C3 C1 119.8(3)
C5 C4 C3 121.7(3)
C5 C4 H4 119.1
C3 C4 H4 119.1
C4 C5 C6 120.7(3)
C4 C5 H5 119.7
C6 C5 H5 119.7
C11 C6 C5 118.7(3)
C11 C6 C7 118.6(3)
C5 C6 C7 122.7(3)
C8 C7 C6 120.6(3)
C8 C7 H7 119.7
C6 C7 H7 119.7
C7 C8 C9 120.8(4)
C7 C8 H8 119.6
C9 C8 H8 119.6
C10 C9 C8 120.3(3)
C10 C9 H9 119.9
C8 C9 H9 119.9
C9 C10 C11 120.5(3)
C9 C10 H10 119.7
C11 C10 H10 119.7
C10 C11 C6 119.2(3)
C10 C11 C12 121.7(3)
C6 C11 C12 119.1(3)
C3 C12 C11 121.7(3)
C3 C12 H12 119.2
C11 C12 H12 119.2
O1 C13 N1 117.4(3)
O1 C13 C14 122.1(3)
N1 C13 C14 120.5(3)
C13 C14 H14A 109.5
C13 C14 H14B 109.5
H14A C14 H14B 109.5
C13 C14 H14C 109.5
H14A C14 H14C 109.5
H14B C14 H14C 109.5
O2 C15 N1 122.3(4)
O2 C15 C16 121.9(3)
N1 C15 C16 115.8(3)
C15 C16 H16A 109.5
C15 C16 H16B 109.5
H16A C16 H16B 109.5
C15 C16 H16C 109.5
H16A C16 H16C 109.5
H16B C16 H16C 109.5

loop_
_geom_bond_atom_site_label_1
_geom_bond_atom_site_label_2
_geom_bond_site_symmetry_2
_geom_bond_distance
_geom_bond_publ_flag
O1 C13 . 1.209(3) ?
O2 C15 . 1.192(4) ?
N1 C15 . 1.411(4) ?
N1 C13 . 1.418(4) ?
N1 C1 . 1.453(3) ?
C1 C2 . 1.322(3) ?
C1 C3 . 1.477(4) ?
C2 H2A . 0.93 ?
C2 H2B . 0.93 ?
C3 C12 . 1.369(4) ?
C3 C4 . 1.414(4) ?
C4 C5 . 1.351(4) ?
C4 H4 . 0.93 ?
C5 C6 . 1.415(4) ?
C5 H5 . 0.93 ?
C6 C11 . 1.405(4) ?
C6 C7 . 1.416(4) ?
C7 C8 . 1.352(4) ?
C7 H7 . 0.93 ?
C8 C9 . 1.389(4) ?
C8 H8 . 0.93 ?
C9 C10 . 1.364(4) ?
C9 H9 . 0.93 ?
C10 C11 . 1.404(4) ?
C10 H10 . 0.93 ?
C11 C12 . 1.415(4) ?
C12 H12 . 0.93 ?
C13 C14 . 1.482(4) ?
C14 H14A . 0.96 ?
C14 H14B . 0.96 ?
C14 H14C . 0.96 ?
C15 C16 . 1.499(5) ?
C16 H16A . 0.96 ?
C16 H16B . 0.96 ?
C16 H16C . 0.96 ?

loop_
_geom_hbond_atom_site_label_D
_geom_hbond_atom_site_label_H
_geom_hbond_atom_site_label_A
_geom_hbond_site_symmetry_A
_geom_hbond_distance_DH
_geom_hbond_distance_HA
_geom_hbond_distance_DA
_geom_hbond_angle_DHA
_geom_hbond_publ_flag
C2 H2A O1 6_556 0.93 2.57 3.312(4) 137 yes
C5 H5 O1 3_655 0.93 2.51 3.370(4) 154 yes
C2 H2B Cg(A) 6_556 0.93 2.96 3.578(3) 125 yes
C4 H4 Cg(B) 6_556 0.93 3.15 3.999(3) 154 yes
C14 H14C Cg(A) 8_655 0.96 3.03 3.728(4) 131 yes

loop_
_geom_torsion_atom_site_label_1
_geom_torsion_atom_site_label_2
_geom_torsion_atom_site_label_3
_geom_torsion_atom_site_label_4
_geom_torsion
C15 N1 C1 C2 91.3(3)
C13 N1 C1 C2 -91.9(3)
C15 N1 C1 C3 -89.5(3)
C13 N1 C1 C3 87.3(3)
C2 C1 C3 C12 169.8(3)
N1 C1 C3 C12 -9.3(4)
C2 C1 C3 C4 -8.4(4)
N1 C1 C3 C4 172.5(2)
C12 C3 C4 C5 0.1(4)
C1 C3 C4 C5 178.3(3)
C3 C4 C5 C6 -0.3(5)
C4 C5 C6 C11 0.1(4)
C4 C5 C6 C7 -178.9(3)
C11 C6 C7 C8 0.4(4)
C5 C6 C7 C8 179.4(3)
C6 C7 C8 C9 -0.3(5)
C7 C8 C9 C10 -0.5(5)
C8 C9 C10 C11 1.2(5)
C9 C10 C11 C6 -1.1(4)
C9 C10 C11 C12 179.8(3)
C5 C6 C11 C10 -178.8(3)
C7 C6 C11 C10 0.3(4)
C5 C6 C11 C12 0.3(4)
C7 C6 C11 C12 179.4(3)
C4 C3 C12 C11 0.3(4)
C1 C3 C12 C11 -177.8(2)
C10 C11 C12 C3 178.5(3)
C6 C11 C12 C3 -0.6(4)
C15 N1 C13 O1 175.0(3)
C1 N1 C13 O1 -1.6(4)
C15 N1 C13 C14 -5.2(4)
C1 N1 C13 C14 178.3(3)
C13 N1 C15 O2 -4.7(5)
C1 N1 C15 O2 171.7(3)
C13 N1 C15 C16 175.7(3)
C1 N1 C15 C16 -7.9(4)

loop_
_cod_related_entry_id
_cod_related_entry_database
_cod_related_entry_code
1 ChemSpider 21132437
